data_7206289
loop_
_publ_author_name
'Wang, Jun-Jie'
'Hu, Tong-Liang'
'Bu, Xian-He'

_publ_section_title
;
 Cadmium(ii) and zinc(ii) metal--organic frameworks with
 anthracene-based dicarboxylic ligands: solvothermal synthesis, crystal
 structures, and luminescent properties
;
_journal_issue 16
_journal_name_full CrystEngComm
_journal_page_first 5152
_journal_paper_doi 10.1039/c1ce05287j
_journal_volume 13
_journal_year 2011
_chemical_formula_sum 'C32 H29 Cd2 N3 O9 S'
_chemical_formula_weight 856.44
_chemical_name_systematic
;
?
;
_space_group_IT_number 14
_symmetry_cell_setting monoclinic
_symmetry_space_group_name_Hall '-P 2ybc'
_symmetry_space_group_name_H-M 'P 1 21/c 1'
_atom_sites_solution_hydrogens geom
_atom_sites_solution_primary direct
_atom_sites_solution_secondary difmap
_audit_creation_method SHELXL-97
_cell_angle_alpha 90.00
_cell_angle_beta 97.07(3)
_cell_angle_gamma 90.00
_cell_formula_units_Z 4
_cell_length_a 11.166(2)
_cell_length_b 17.710(4)
_cell_length_c 19.669(4)
_cell_measurement_reflns_used 26054
_cell_measurement_temperature 293(2)
_cell_measurement_theta_max 27.7
_cell_measurement_theta_min 3.0
_cell_volume 3860.0(14)
_computing_cell_refinement PROCESS-AUTO
_computing_data_collection PROCESS-AUTO
_computing_data_reduction CrystalStructure
_computing_structure_refinement 'SHELXL-97 (Sheldrick, 1997)'
_computing_structure_solution 'SHELXS-97 (Sheldrick, 1990)'
_diffrn_ambient_temperature 293(2)
_diffrn_measured_fraction_theta_full 0.996
_diffrn_measured_fraction_theta_max 0.996
_diffrn_measurement_device_type SCX-MINI
_diffrn_measurement_method '\w scans'
_diffrn_radiation_monochromator graphite
_diffrn_radiation_source 'fine-focus sealed tube'
_diffrn_radiation_type MoK\a
_diffrn_radiation_wavelength 0.71073
_diffrn_reflns_av_R_equivalents 0.1131
_diffrn_reflns_av_sigmaI/netI 0.0942
_diffrn_reflns_limit_h_max 13
_diffrn_reflns_limit_h_min -13
_diffrn_reflns_limit_k_max 21
_diffrn_reflns_limit_k_min -21
_diffrn_reflns_limit_l_max 23
_diffrn_reflns_limit_l_min -23
_diffrn_reflns_number 31545
_diffrn_reflns_theta_full 25.01
_diffrn_reflns_theta_max 25.01
_diffrn_reflns_theta_min 3.05
_diffrn_standards_decay_% 0
_diffrn_standards_interval_count 0
_diffrn_standards_interval_time 0
_diffrn_standards_number 0
_exptl_absorpt_coefficient_mu 1.205
_exptl_absorpt_correction_type none
_exptl_crystal_colour Orange
_exptl_crystal_density_diffrn 1.474
_exptl_crystal_density_meas ?
_exptl_crystal_density_method 'not measured'
_exptl_crystal_description Block
_exptl_crystal_F_000 1704
_exptl_crystal_size_max 0.20
_exptl_crystal_size_mid 0.20
_exptl_crystal_size_min 0.20
_platon_squeeze_details ' ?'
_refine_diff_density_max 0.565
_refine_diff_density_min -0.789
_refine_diff_density_rms 0.107
_refine_ls_extinction_method none
_refine_ls_goodness_of_fit_ref 1.108
_refine_ls_hydrogen_treatment constr
_refine_ls_matrix_type full
_refine_ls_number_parameters 424
_refine_ls_number_reflns 6776
_refine_ls_number_restraints 3
_refine_ls_restrained_S_all 1.108
_refine_ls_R_factor_all 0.1191
_refine_ls_R_factor_gt 0.0737
_refine_ls_shift/su_max 0.001
_refine_ls_shift/su_mean 0.000
_refine_ls_structure_factor_coef Fsqd
_refine_ls_weighting_details 'calc w=1/[\s^2^(Fo^2^)+(0.0407P)^2^+5.6125P] where P=(Fo^2^+2Fc^2^)/3'
_refine_ls_weighting_scheme calc
_refine_ls_wR_factor_gt 0.1171
_refine_ls_wR_factor_ref 0.1304
_reflns_number_gt 4698
_reflns_number_total 6776
_reflns_threshold_expression I>2sigma(I)
_cod_data_source_file c1ce05287j.txt
_cod_data_source_block 1
_cod_depositor_comments
;
The following automatic conversions were performed:

'_symmetry_cell_setting' value 'Monoclinic' changed to 'monoclinic'
according to /home/saulius/struct/CIF-dictionaries/cif_core.dic
dictionary named 'cif_core.dic' version 2.4.1 from 2010-06-29.

Automatic conversion script
Id: cif_fix_values 1715 2011-07-08 13:25:40Z adriana 

The following automatic conversions were performed:

'_exptl_crystal_density_meas' value 'not measured' was changed to '?'
- the value is perceived as not measured.

Automatic conversion script
Id: cif_fix_values 3008 2015-01-20 13:52:24Z robertas 
;
_cod_original_cell_volume 3860.2(13)
_cod_original_sg_symbol_H-M P2(1)/c
_cod_database_code 7206289

loop_
_symmetry_equiv_pos_as_xyz
'x, y, z'
'-x, y+1/2, -z+1/2'
'-x, -y, -z'
'x, -y-1/2, z-1/2'

loop_
_atom_site_label
_atom_site_type_symbol
_atom_site_fract_x
_atom_site_fract_y
_atom_site_fract_z
_atom_site_U_iso_or_equiv
_atom_site_adp_type
_atom_site_occupancy
_atom_site_symmetry_multiplicity
_atom_site_calc_flag
_atom_site_refinement_flags
_atom_site_disorder_assembly
_atom_site_disorder_group
Cd1 Cd 0.39395(5) 0.38763(3) 0.44130(3) 0.03773(18) Uani 1 1 d . . .
Cd2 Cd 0.43559(5) 0.44073(3) 0.62264(3) 0.03702(18) Uani 1 1 d . . .
S1 S 0.66895(16) 0.44473(12) 0.51668(10) 0.0348(5) Uani 1 1 d . . .
O1 O 0.3939(5) 0.3390(3) 0.5506(2) 0.0425(13) Uani 1 1 d . . .
O2 O 0.4195(5) 0.2472(3) 0.4771(3) 0.0483(15) Uani 1 1 d . . .
O3 O 0.5430(5) 0.0442(3) 0.8061(3) 0.0571(16) Uani 1 1 d . . .
O4 O 0.4143(5) 0.1336(4) 0.8335(3) 0.0601(18) Uani 1 1 d . . .
O5 O 0.2562(5) 0.4130(4) 0.6625(3) 0.0630(18) Uani 1 1 d . . .
O6 O 0.5947(4) 0.3840(3) 0.4801(3) 0.0441(14) Uani 1 1 d . . .
O7 O 0.6001(4) 0.4792(3) 0.5708(3) 0.0484(15) Uani 1 1 d . . .
O8 O 0.7832(4) 0.4163(3) 0.5485(3) 0.0525(16) Uani 1 1 d . . .
O9 O 0.6871(5) 0.5074(3) 0.4684(3) 0.0474(14) Uani 1 1 d . . .
N1 N 0.1912(5) 0.3584(4) 0.4207(3) 0.0463(18) Uani 1 1 d . . .
N2 N -0.4606(6) 0.1199(4) 0.2155(3) 0.0461(17) Uani 1 1 d . . .
C1 C 0.4150(6) 0.2698(5) 0.5369(4) 0.0339(19) Uani 1 1 d . . .
C2 C 0.4333(7) 0.2176(4) 0.5972(4) 0.039(2) Uani 1 1 d . . .
C3 C 0.5492(7) 0.2044(4) 0.6303(4) 0.039(2) Uani 1 1 d . . .
C4 C 0.6532(7) 0.2367(5) 0.6051(4) 0.047(2) Uani 1 1 d . . .
H4 H 0.6435 0.2662 0.5658 0.056 Uiso 1 1 calc R . .
C5 C 0.7658(8) 0.2246(6) 0.6382(5) 0.069(3) Uani 1 1 d . . .
H5 H 0.8327 0.2448 0.6208 0.082 Uiso 1 1 calc R . .
C6 C 0.7815(8) 0.1809(6) 0.6998(5) 0.077(3) Uani 1 1 d . . .
H6 H 0.8590 0.1720 0.7216 0.093 Uiso 1 1 calc R . .
C7 C 0.6852(8) 0.1520(5) 0.7271(4) 0.058(3) Uani 1 1 d . . .
H7 H 0.6979 0.1256 0.7682 0.070 Uiso 1 1 calc R . .
C8 C 0.5648(7) 0.1614(5) 0.6940(4) 0.041(2) Uani 1 1 d . . .
C9 C 0.4616(7) 0.1338(4) 0.7210(4) 0.042(2) Uani 1 1 d . . .
C10 C 0.3461(7) 0.1429(4) 0.6851(4) 0.041(2) Uani 1 1 d . . .
C11 C 0.2377(8) 0.1113(6) 0.7067(5) 0.070(3) Uani 1 1 d . . .
H11 H 0.2437 0.0834 0.7471 0.084 Uiso 1 1 calc R . .
C12 C 0.1284(9) 0.1206(6) 0.6707(5) 0.080(3) Uani 1 1 d . . .
H12 H 0.0612 0.0991 0.6867 0.096 Uiso 1 1 calc R . .
C13 C 0.1136(9) 0.1625(7) 0.6087(5) 0.088(4) Uani 1 1 d . . .
H13 H 0.0378 0.1676 0.5837 0.106 Uiso 1 1 calc R . .
C14 C 0.2117(8) 0.1949(5) 0.5866(5) 0.059(3) Uani 1 1 d . . .
H14 H 0.2011 0.2246 0.5473 0.071 Uiso 1 1 calc R . .
C15 C 0.3314(7) 0.1853(5) 0.6215(4) 0.043(2) Uani 1 1 d . . .
C16 C 0.4754(8) 0.1005(5) 0.7933(4) 0.044(2) Uani 1 1 d . . .
C17 C 0.1115(8) 0.3797(5) 0.4628(4) 0.060(3) Uani 1 1 d . . .
H17 H 0.1372 0.4131 0.4981 0.071 Uiso 1 1 calc R . .
C18 C -0.0072(8) 0.3548(6) 0.4566(5) 0.064(3) Uani 1 1 d . . .
H18 H -0.0590 0.3725 0.4865 0.077 Uiso 1 1 calc R . .
C19 C -0.0481(8) 0.3043(5) 0.4067(5) 0.060(3) Uani 1 1 d . . .
C20 C 0.0336(8) 0.2805(6) 0.3642(5) 0.072(3) Uani 1 1 d . . .
H20 H 0.0098 0.2457 0.3298 0.086 Uiso 1 1 calc R . .
C21 C 0.1516(8) 0.3081(6) 0.3720(5) 0.066(3) Uani 1 1 d . . .
H21 H 0.2046 0.2909 0.3425 0.079 Uiso 1 1 calc R . .
C22 C -0.1766(8) 0.2737(6) 0.4000(6) 0.077(3) Uani 1 1 d . . .
H22A H -0.2278 0.3093 0.4203 0.092 Uiso 1 1 calc R . .
H22B H -0.2069 0.2687 0.3518 0.092 Uiso 1 1 calc R . .
C23 C -0.1831(8) 0.1983(7) 0.4344(5) 0.078(3) Uani 1 1 d . . .
H23A H -0.1557 0.2035 0.4829 0.093 Uiso 1 1 calc R . .
H23B H -0.1297 0.1630 0.4153 0.093 Uiso 1 1 calc R . .
C24 C -0.3129(8) 0.1665(7) 0.4249(5) 0.081(3) Uani 1 1 d . . .
H24A H -0.3655 0.2016 0.4448 0.097 Uiso 1 1 calc R . .
H24B H -0.3140 0.1192 0.4498 0.097 Uiso 1 1 calc R . .
C25 C -0.3515(9) 0.0952(6) 0.2407(5) 0.070(3) Uani 1 1 d . . .
H25 H -0.3078 0.0671 0.2123 0.084 Uiso 1 1 calc R . .
C26 C -0.2996(8) 0.1093(6) 0.3076(5) 0.076(3) Uani 1 1 d . . .
H26 H -0.2239 0.0902 0.3238 0.091 Uiso 1 1 calc R . .
C27 C -0.3636(9) 0.1525(6) 0.3492(4) 0.061(3) Uani 1 1 d . . .
C28 C -0.4738(9) 0.1804(5) 0.3236(5) 0.063(3) Uani 1 1 d . . .
H28 H -0.5181 0.2105 0.3501 0.076 Uiso 1 1 calc R . .
C29 C -0.5173(8) 0.1621(5) 0.2568(5) 0.058(3) Uani 1 1 d . . .
H29 H -0.5926 0.1811 0.2395 0.070 Uiso 1 1 calc R . .
C30 C 0.1734(9) 0.4563(6) 0.6656(5) 0.067(3) Uani 1 1 d . . .
H30A H 0.1885 0.5074 0.6600 0.080 Uiso 1 1 calc R . .
N3 N 0.0634(6) 0.4368(5) 0.6764(4) 0.064(2) Uani 1 1 d U . .
C31 C -0.0296(9) 0.4957(7) 0.6844(6) 0.100(4) Uani 1 1 d U . .
H31A H 0.0049 0.5447 0.6796 0.120 Uiso 1 1 d R . .
H31B H -0.0967 0.4887 0.6496 0.120 Uiso 1 1 d R . .
H31C H -0.0567 0.4916 0.7288 0.120 Uiso 1 1 d R . .
C32 C 0.0297(11) 0.3595(7) 0.6829(8) 0.134(6) Uani 1 1 d U . .
H32A H 0.0978 0.3281 0.6773 0.161 Uiso 1 1 d R . .
H32B H 0.0046 0.3506 0.7272 0.161 Uiso 1 1 d R . .
H32C H -0.0355 0.3477 0.6480 0.161 Uiso 1 1 d R . .

loop_
_atom_site_aniso_label
_atom_site_aniso_U_11
_atom_site_aniso_U_22
_atom_site_aniso_U_33
_atom_site_aniso_U_23
_atom_site_aniso_U_13
_atom_site_aniso_U_12
Cd1 0.0392(3) 0.0460(4) 0.0285(3) 0.0032(3) 0.0062(3) -0.0035(3)
Cd2 0.0403(3) 0.0453(4) 0.0260(3) -0.0001(3) 0.0060(3) -0.0016(3)
S1 0.0291(10) 0.0421(12) 0.0338(11) 0.0029(10) 0.0059(9) 0.0054(10)
O1 0.047(3) 0.045(4) 0.034(3) 0.000(3) 0.003(3) -0.002(3)
O2 0.065(4) 0.053(4) 0.028(3) -0.005(3) 0.010(3) -0.002(3)
O3 0.069(4) 0.056(4) 0.048(4) 0.021(3) 0.015(3) 0.001(3)
O4 0.070(4) 0.082(5) 0.034(3) 0.009(3) 0.024(3) 0.012(4)
O5 0.044(4) 0.082(5) 0.068(4) 0.007(4) 0.027(3) 0.008(3)
O6 0.039(3) 0.034(3) 0.059(4) -0.004(3) 0.006(3) -0.002(3)
O7 0.043(3) 0.053(4) 0.053(4) -0.007(3) 0.020(3) 0.002(3)
O8 0.037(3) 0.060(4) 0.060(4) 0.002(3) 0.001(3) 0.016(3)
O9 0.047(3) 0.046(4) 0.048(3) 0.012(3) -0.002(3) -0.011(3)
N1 0.033(4) 0.064(5) 0.042(4) -0.006(4) 0.007(3) -0.007(4)
N2 0.048(4) 0.047(4) 0.043(4) -0.009(4) 0.005(4) 0.002(4)
C1 0.027(4) 0.040(5) 0.034(5) 0.000(4) 0.001(4) -0.002(4)
C2 0.048(5) 0.036(5) 0.036(5) 0.000(4) 0.020(4) 0.000(4)
C3 0.039(5) 0.040(5) 0.039(5) 0.005(4) 0.005(4) 0.003(4)
C4 0.046(5) 0.051(6) 0.046(5) 0.003(4) 0.014(5) -0.004(4)
C5 0.050(6) 0.103(9) 0.056(6) 0.017(6) 0.020(5) -0.016(6)
C6 0.038(6) 0.121(10) 0.072(7) 0.024(7) 0.005(5) -0.002(6)
C7 0.048(6) 0.088(7) 0.040(5) 0.016(5) 0.005(5) -0.005(5)
C8 0.041(5) 0.052(5) 0.028(4) -0.006(4) 0.002(4) 0.004(4)
C9 0.044(5) 0.051(6) 0.034(4) 0.011(4) 0.010(4) -0.005(4)
C10 0.041(5) 0.044(5) 0.036(5) 0.003(4) 0.004(4) -0.010(4)
C11 0.052(6) 0.093(8) 0.063(6) 0.032(6) 0.003(5) -0.024(6)
C12 0.052(6) 0.116(10) 0.074(7) 0.037(7) 0.017(6) -0.021(6)
C13 0.045(6) 0.139(11) 0.078(8) 0.038(8) 0.000(6) -0.006(7)
C14 0.049(6) 0.075(7) 0.053(6) 0.017(5) 0.006(5) -0.006(5)
C15 0.039(5) 0.053(6) 0.035(5) 0.002(4) 0.001(4) -0.002(4)
C16 0.054(6) 0.042(6) 0.037(5) 0.011(4) 0.008(5) -0.010(5)
C17 0.053(6) 0.082(7) 0.045(5) -0.019(5) 0.011(5) -0.023(5)
C18 0.042(5) 0.090(8) 0.064(6) -0.034(6) 0.024(5) -0.015(5)
C19 0.042(5) 0.074(7) 0.063(6) -0.010(6) 0.005(5) -0.003(5)
C20 0.045(6) 0.091(8) 0.078(7) -0.040(6) 0.004(6) -0.011(6)
C21 0.057(6) 0.089(8) 0.054(6) -0.030(6) 0.014(5) 0.005(6)
C22 0.035(5) 0.106(9) 0.088(8) -0.032(7) 0.001(5) 0.002(6)
C23 0.062(7) 0.131(11) 0.039(6) -0.002(6) 0.000(5) -0.031(7)
C24 0.063(7) 0.115(9) 0.062(7) -0.004(7) -0.001(6) -0.026(6)
C25 0.052(6) 0.082(8) 0.078(8) -0.023(6) 0.009(6) 0.011(6)
C26 0.043(6) 0.119(9) 0.060(7) -0.031(7) -0.011(5) 0.006(6)
C27 0.059(6) 0.082(7) 0.041(5) -0.013(5) 0.006(5) -0.034(6)
C28 0.055(6) 0.078(8) 0.059(7) -0.013(6) 0.011(5) 0.004(5)
C29 0.053(6) 0.068(7) 0.051(6) -0.008(5) -0.005(5) 0.013(5)
C30 0.060(7) 0.080(8) 0.063(7) 0.001(6) 0.020(6) -0.010(6)
N3 0.039(4) 0.083(6) 0.072(5) -0.007(5) 0.010(4) -0.001(4)
C31 0.062(7) 0.135(9) 0.104(9) -0.015(8) 0.017(7) 0.022(7)
C32 0.102(10) 0.097(7) 0.216(16) -0.004(11) 0.076(11) -0.035(8)

loop_
_atom_type_symbol
_atom_type_description
_atom_type_scat_dispersion_real
_atom_type_scat_dispersion_imag
_atom_type_scat_source
C C 0.0033 0.0016 'International Tables Vol C Tables 4.2.6.8 and 6.1.1.4'
H H 0.0000 0.0000 'International Tables Vol C Tables 4.2.6.8 and 6.1.1.4'
N N 0.0061 0.0033 'International Tables Vol C Tables 4.2.6.8 and 6.1.1.4'
O O 0.0106 0.0060 'International Tables Vol C Tables 4.2.6.8 and 6.1.1.4'
Cd Cd -0.8075 1.2024 'International Tables Vol C Tables 4.2.6.8 and 6.1.1.4'
S S 0.1246 0.1234 'International Tables Vol C Tables 4.2.6.8 and 6.1.1.4'

loop_
_geom_angle_atom_site_label_1
_geom_angle_atom_site_label_2
_geom_angle_atom_site_label_3
_geom_angle
_geom_angle_site_symmetry_1
_geom_angle_site_symmetry_3
_geom_angle_publ_flag
O4 Cd1 O6 96.0(2) 4_565 . ?
O4 Cd1 N1 90.4(2) 4_565 . ?
O6 Cd1 N1 162.9(2) . . ?
O4 Cd1 O1 147.7(2) 4_565 . ?
O6 Cd1 O1 77.94(18) . . ?
N1 Cd1 O1 88.1(2) . . ?
O4 Cd1 O7 93.8(2) 4_565 3_666 ?
O6 Cd1 O7 91.34(18) . 3_666 ?
N1 Cd1 O7 104.1(2) . 3_666 ?
O1 Cd1 O7 117.76(18) . 3_666 ?
O4 Cd1 O2 94.4(2) 4_565 . ?
O6 Cd1 O2 79.10(18) . . ?
N1 Cd1 O2 84.6(2) . . ?
O1 Cd1 O2 53.36(17) . . ?
O7 Cd1 O2 167.97(18) 3_666 . ?
O5 Cd2 O3 89.5(2) . 2_656 ?
O5 Cd2 O1 85.6(2) . . ?
O3 Cd2 O1 174.4(2) 2_656 . ?
O5 Cd2 N2 90.3(2) . 4_666 ?
O3 Cd2 N2 83.4(2) 2_656 4_666 ?
O1 Cd2 N2 99.6(2) . 4_666 ?
O5 Cd2 O9 83.7(2) . 3_666 ?
O3 Cd2 O9 99.4(2) 2_656 3_666 ?
O1 Cd2 O9 77.21(18) . 3_666 ?
N2 Cd2 O9 173.3(2) 4_666 3_666 ?
O5 Cd2 O7 171.8(2) . . ?
O3 Cd2 O7 90.3(2) 2_656 . ?
O1 Cd2 O7 94.04(18) . . ?
N2 Cd2 O7 97.9(2) 4_666 . ?
O9 Cd2 O7 88.18(19) 3_666 . ?
O8 S1 O6 111.6(3) . . ?
O8 S1 O9 110.7(3) . . ?
O6 S1 O9 110.0(3) . . ?
O8 S1 O7 109.5(3) . . ?
O6 S1 O7 109.3(3) . . ?
O9 S1 O7 105.5(3) . . ?
C1 O1 Cd2 148.0(5) . . ?
C1 O1 Cd1 98.0(4) . . ?
Cd2 O1 Cd1 104.9(2) . . ?
C1 O2 Cd1 86.2(5) . . ?
C16 O3 Cd2 140.2(5) . 2_646 ?
C16 O4 Cd1 131.2(5) . 4_566 ?
C30 O5 Cd2 126.0(6) . . ?
S1 O6 Cd1 127.4(3) . . ?
S1 O7 Cd2 133.7(3) . . ?
S1 O7 Cd1 107.9(3) . 3_666 ?
Cd2 O7 Cd1 111.8(2) . 3_666 ?
S1 O9 Cd2 132.6(3) . 3_666 ?
C17 N1 C21 116.2(7) . . ?
C17 N1 Cd1 122.6(5) . . ?
C21 N1 Cd1 120.2(6) . . ?
C29 N2 C25 116.3(8) . . ?
C29 N2 Cd2 121.3(6) . 4_465 ?
C25 N2 Cd2 119.3(6) . 4_465 ?
O2 C1 O1 122.2(7) . . ?
O2 C1 C2 122.1(7) . . ?
O1 C1 C2 115.7(7) . . ?
C3 C2 C15 121.1(7) . . ?
C3 C2 C1 120.1(7) . . ?
C15 C2 C1 118.8(7) . . ?
C2 C3 C4 121.0(7) . . ?
C2 C3 C8 119.6(7) . . ?
C4 C3 C8 119.2(7) . . ?
C5 C4 C3 120.8(8) . . ?
C5 C4 H4 119.6 . . ?
C3 C4 H4 119.6 . . ?
C4 C5 C6 120.0(8) . . ?
C4 C5 H5 120.0 . . ?
C6 C5 H5 120.0 . . ?
C7 C6 C5 121.1(9) . . ?
C7 C6 H6 119.5 . . ?
C5 C6 H6 119.5 . . ?
C6 C7 C8 121.6(8) . . ?
C6 C7 H7 119.2 . . ?
C8 C7 H7 119.2 . . ?
C9 C8 C7 123.6(7) . . ?
C9 C8 C3 119.1(7) . . ?
C7 C8 C3 117.2(7) . . ?
C10 C9 C8 121.0(7) . . ?
C10 C9 C16 119.5(7) . . ?
C8 C9 C16 119.2(7) . . ?
C9 C10 C11 124.1(7) . . ?
C9 C10 C15 119.5(7) . . ?
C11 C10 C15 116.4(7) . . ?
C12 C11 C10 122.5(8) . . ?
C12 C11 H11 118.8 . . ?
C10 C11 H11 118.8 . . ?
C11 C12 C13 121.3(9) . . ?
C11 C12 H12 119.3 . . ?
C13 C12 H12 119.3 . . ?
C14 C13 C12 119.0(9) . . ?
C14 C13 H13 120.5 . . ?
C12 C13 H13 120.5 . . ?
C13 C14 C15 122.5(8) . . ?
C13 C14 H14 118.7 . . ?
C15 C14 H14 118.7 . . ?
C2 C15 C14 122.3(7) . . ?
C2 C15 C10 119.4(7) . . ?
C14 C15 C10 118.3(7) . . ?
O4 C16 O3 127.4(8) . . ?
O4 C16 C9 113.9(8) . . ?
O3 C16 C9 118.8(8) . . ?
N1 C17 C18 123.7(8) . . ?
N1 C17 H17 118.2 . . ?
C18 C17 H17 118.2 . . ?
C19 C18 C17 120.3(8) . . ?
C19 C18 H18 119.9 . . ?
C17 C18 H18 119.9 . . ?
C18 C19 C20 116.7(8) . . ?
C18 C19 C22 121.7(8) . . ?
C20 C19 C22 121.6(9) . . ?
C19 C20 C21 120.9(9) . . ?
C19 C20 H20 119.6 . . ?
C21 C20 H20 119.6 . . ?
N1 C21 C20 122.3(8) . . ?
N1 C21 H21 118.9 . . ?
C20 C21 H21 118.9 . . ?
C23 C22 C19 112.0(8) . . ?
C23 C22 H22A 109.2 . . ?
C19 C22 H22A 109.2 . . ?
C23 C22 H22B 109.2 . . ?
C19 C22 H22B 109.2 . . ?
H22A C22 H22B 107.9 . . ?
C22 C23 C24 111.5(9) . . ?
C22 C23 H23A 109.3 . . ?
C24 C23 H23A 109.3 . . ?
C22 C23 H23B 109.3 . . ?
C24 C23 H23B 109.3 . . ?
H23A C23 H23B 108.0 . . ?
C23 C24 C27 113.6(8) . . ?
C23 C24 H24A 108.8 . . ?
C27 C24 H24A 108.8 . . ?
C23 C24 H24B 108.8 . . ?
C27 C24 H24B 108.8 . . ?
H24A C24 H24B 107.7 . . ?
N2 C25 C26 123.2(9) . . ?
N2 C25 H25 118.4 . . ?
C26 C25 H25 118.4 . . ?
C27 C26 C25 118.3(9) . . ?
C27 C26 H26 120.9 . . ?
C25 C26 H26 120.9 . . ?
C28 C27 C26 119.4(8) . . ?
C28 C27 C24 120.3(9) . . ?
C26 C27 C24 120.3(9) . . ?
C27 C28 C29 117.5(9) . . ?
C27 C28 H28 121.2 . . ?
C29 C28 H28 121.2 . . ?
N2 C29 C28 125.3(8) . . ?
N2 C29 H29 117.3 . . ?
C28 C29 H29 117.3 . . ?
O5 C30 N3 125.2(10) . . ?
O5 C30 H30A 117.4 . . ?
N3 C30 H30A 117.4 . . ?
C30 N3 C32 121.7(9) . . ?
C30 N3 C31 120.6(9) . . ?
C32 N3 C31 117.6(8) . . ?
N3 C31 H31A 109.2 . . ?
N3 C31 H31B 109.0 . . ?
H31A C31 H31B 109.5 . . ?
N3 C31 H31C 110.2 . . ?
H31A C31 H31C 109.5 . . ?
H31B C31 H31C 109.5 . . ?
N3 C32 H32A 108.8 . . ?
N3 C32 H32B 110.3 . . ?
H32A C32 H32B 109.5 . . ?
N3 C32 H32C 109.2 . . ?
H32A C32 H32C 109.5 . . ?
H32B C32 H32C 109.5 . . ?

loop_
_geom_bond_atom_site_label_1
_geom_bond_atom_site_label_2
_geom_bond_distance
_geom_bond_site_symmetry_2
_geom_bond_publ_flag
Cd1 O4 2.193(5) 4_565 ?
Cd1 O6 2.279(5) . ?
Cd1 N1 2.309(6) . ?
Cd1 O1 2.317(5) . ?
Cd1 O7 2.372(5) 3_666 ?
Cd1 O2 2.591(5) . ?
Cd2 O5 2.292(6) . ?
Cd2 O3 2.301(6) 2_656 ?
Cd2 O1 2.303(5) . ?
Cd2 N2 2.304(6) 4_666 ?
Cd2 O9 2.308(5) 3_666 ?
Cd2 O7 2.311(5) . ?
S1 O8 1.441(5) . ?
S1 O6 1.489(5) . ?
S1 O9 1.490(5) . ?
S1 O7 1.515(5) . ?
O1 C1 1.284(8) . ?
O2 C1 1.249(8) . ?
O3 C16 1.256(9) . ?
O3 Cd2 2.301(6) 2_646 ?
O4 C16 1.252(9) . ?
O4 Cd1 2.193(5) 4_566 ?
O5 C30 1.208(10) . ?
O7 Cd1 2.372(5) 3_666 ?
O9 Cd2 2.308(5) 3_666 ?
N1 C17 1.342(10) . ?
N1 C21 1.343(10) . ?
N2 C29 1.321(10) . ?
N2 C25 1.332(10) . ?
N2 Cd2 2.305(6) 4_465 ?
C1 C2 1.498(10) . ?
C2 C3 1.394(10) . ?
C2 C15 1.408(10) . ?
C3 C4 1.437(10) . ?
C3 C8 1.458(10) . ?
C4 C5 1.360(11) . ?
C4 H4 0.9300 . ?
C5 C6 1.431(12) . ?
C5 H5 0.9300 . ?
C6 C7 1.359(11) . ?
C6 H6 0.9300 . ?
C7 C8 1.429(10) . ?
C7 H7 0.9300 . ?
C8 C9 1.412(10) . ?
C9 C10 1.401(10) . ?
C9 C16 1.532(10) . ?
C10 C11 1.444(11) . ?
C10 C15 1.453(10) . ?
C11 C12 1.344(12) . ?
C11 H11 0.9300 . ?
C12 C13 1.419(12) . ?
C12 H12 0.9300 . ?
C13 C14 1.356(11) . ?
C13 H13 0.9300 . ?
C14 C15 1.435(11) . ?
C14 H14 0.9300 . ?
C17 C18 1.388(11) . ?
C17 H17 0.9300 . ?
C18 C19 1.363(11) . ?
C18 H18 0.9300 . ?
C19 C20 1.378(11) . ?
C19 C22 1.524(12) . ?
C20 C21 1.395(11) . ?
C20 H20 0.9300 . ?
C21 H21 0.9300 . ?
C22 C23 1.503(13) . ?
C22 H22A 0.9700 . ?
C22 H22B 0.9700 . ?
C23 C24 1.546(12) . ?
C23 H23A 0.9700 . ?
C23 H23B 0.9700 . ?
C24 C27 1.546(11) . ?
C24 H24A 0.9700 . ?
C24 H24B 0.9700 . ?
C25 C26 1.395(12) . ?
C25 H25 0.9300 . ?
C26 C27 1.382(12) . ?
C26 H26 0.9300 . ?
C27 C28 1.364(12) . ?
C28 C29 1.382(11) . ?
C28 H28 0.9300 . ?
C29 H29 0.9300 . ?
C30 N3 1.318(11) . ?
C30 H30A 0.9300 . ?
N3 C32 1.430(13) . ?
N3 C31 1.494(12) . ?
C31 H31A 0.9599 . ?
C31 H31B 0.9600 . ?
C31 H31C 0.9599 . ?
C32 H32A 0.9601 . ?
C32 H32B 0.9600 . ?
C32 H32C 0.9600 . ?

loop_
_geom_torsion_atom_site_label_1
_geom_torsion_atom_site_label_2
_geom_torsion_atom_site_label_3
_geom_torsion_atom_site_label_4
_geom_torsion
_geom_torsion_site_symmetry_1
_geom_torsion_site_symmetry_2
_geom_torsion_site_symmetry_3
_geom_torsion_site_symmetry_4
_geom_torsion_publ_flag
O5 Cd2 O1 C1 -103.4(9) . . . . ?
O3 Cd2 O1 C1 -134.7(19) 2_656 . . . ?
N2 Cd2 O1 C1 -13.9(9) 4_666 . . . ?
O9 Cd2 O1 C1 172.1(9) 3_666 . . . ?
O7 Cd2 O1 C1 84.9(9) . . . . ?
O5 Cd2 O1 Cd1 122.4(2) . . . . ?
O3 Cd2 O1 Cd1 91(2) 2_656 . . . ?
N2 Cd2 O1 Cd1 -148.1(2) 4_666 . . . ?
O9 Cd2 O1 Cd1 37.9(2) 3_666 . . . ?
O7 Cd2 O1 Cd1 -49.3(2) . . . . ?
O4 Cd1 O1 C1 -0.5(6) 4_565 . . . ?
O6 Cd1 O1 C1 -82.5(4) . . . . ?
N1 Cd1 O1 C1 87.4(4) . . . . ?
O7 Cd1 O1 C1 -167.6(4) 3_666 . . . ?
O2 Cd1 O1 C1 2.8(4) . . . . ?
O4 Cd1 O1 Cd2 156.9(3) 4_565 . . . ?
O6 Cd1 O1 Cd2 74.9(2) . . . . ?
N1 Cd1 O1 Cd2 -115.2(2) . . . . ?
O7 Cd1 O1 Cd2 -10.2(3) 3_666 . . . ?
O2 Cd1 O1 Cd2 160.2(3) . . . . ?
O4 Cd1 O2 C1 175.4(4) 4_565 . . . ?
O6 Cd1 O2 C1 80.2(4) . . . . ?
N1 Cd1 O2 C1 -94.6(4) . . . . ?
O1 Cd1 O2 C1 -2.8(4) . . . . ?
O7 Cd1 O2 C1 42.4(10) 3_666 . . . ?
O3 Cd2 O5 C30 51.1(8) 2_656 . . . ?
O1 Cd2 O5 C30 -126.0(8) . . . . ?
N2 Cd2 O5 C30 134.4(8) 4_666 . . . ?
O9 Cd2 O5 C30 -48.4(8) 3_666 . . . ?
O7 Cd2 O5 C30 -37.9(19) . . . . ?
O8 S1 O6 Cd1 165.2(3) . . . . ?
O9 S1 O6 Cd1 -71.5(4) . . . . ?
O7 S1 O6 Cd1 43.9(5) . . . . ?
O4 Cd1 O6 S1 121.3(4) 4_565 . . . ?
N1 Cd1 O6 S1 -127.2(7) . . . . ?
O1 Cd1 O6 S1 -90.8(4) . . . . ?
O7 Cd1 O6 S1 27.4(4) 3_666 . . . ?
O2 Cd1 O6 S1 -145.3(4) . . . . ?
O8 S1 O7 Cd2 -105.6(5) . . . . ?
O6 S1 O7 Cd2 16.9(5) . . . . ?
O9 S1 O7 Cd2 135.1(4) . . . . ?
O8 S1 O7 Cd1 106.4(3) . . . 3_666 ?
O6 S1 O7 Cd1 -131.0(3) . . . 3_666 ?
O9 S1 O7 Cd1 -12.8(3) . . . 3_666 ?
O5 Cd2 O7 S1 -95.8(15) . . . . ?
O3 Cd2 O7 S1 175.3(4) 2_656 . . . ?
O1 Cd2 O7 S1 -8.3(4) . . . . ?
N2 Cd2 O7 S1 92.0(5) 4_666 . . . ?
O9 Cd2 O7 S1 -85.4(4) 3_666 . . . ?
O5 Cd2 O7 Cd1 51.3(15) . . . 3_666 ?
O3 Cd2 O7 Cd1 -37.7(2) 2_656 . . 3_666 ?
O1 Cd2 O7 Cd1 138.7(2) . . . 3_666 ?
N2 Cd2 O7 Cd1 -121.0(2) 4_666 . . 3_666 ?
O9 Cd2 O7 Cd1 61.7(2) 3_666 . . 3_666 ?
O8 S1 O9 Cd2 159.7(4) . . . 3_666 ?
O6 S1 O9 Cd2 35.9(5) . . . 3_666 ?
O7 S1 O9 Cd2 -81.8(5) . . . 3_666 ?
O4 Cd1 N1 C17 -161.0(7) 4_565 . . . ?
O6 Cd1 N1 C17 86.8(10) . . . . ?
O1 Cd1 N1 C17 51.3(7) . . . . ?
O7 Cd1 N1 C17 -66.9(7) 3_666 . . . ?
O2 Cd1 N1 C17 104.6(7) . . . . ?
O4 Cd1 N1 C21 30.7(7) 4_565 . . . ?
O6 Cd1 N1 C21 -81.5(10) . . . . ?
O1 Cd1 N1 C21 -117.1(7) . . . . ?
O7 Cd1 N1 C21 124.7(7) 3_666 . . . ?
O2 Cd1 N1 C21 -63.7(7) . . . . ?
Cd1 O2 C1 O1 4.8(7) . . . . ?
Cd1 O2 C1 C2 -175.5(7) . . . . ?
Cd2 O1 C1 O2 -141.0(7) . . . . ?
Cd1 O1 C1 O2 -5.4(8) . . . . ?
Cd2 O1 C1 C2 39.3(12) . . . . ?
Cd1 O1 C1 C2 174.8(5) . . . . ?
O2 C1 C2 C3 88.3(10) . . . . ?
O1 C1 C2 C3 -92.0(9) . . . . ?
O2 C1 C2 C15 -94.7(9) . . . . ?
O1 C1 C2 C15 85.0(9) . . . . ?
C15 C2 C3 C4 179.4(7) . . . . ?
C1 C2 C3 C4 -3.7(11) . . . . ?
C15 C2 C3 C8 -4.8(12) . . . . ?
C1 C2 C3 C8 172.2(7) . . . . ?
C2 C3 C4 C5 179.0(8) . . . . ?
C8 C3 C4 C5 3.1(12) . . . . ?
C3 C4 C5 C6 -1.6(14) . . . . ?
C4 C5 C6 C7 -1.3(16) . . . . ?
C5 C6 C7 C8 2.7(16) . . . . ?
C6 C7 C8 C9 -178.7(9) . . . . ?
C6 C7 C8 C3 -1.1(13) . . . . ?
C2 C3 C8 C9 0.0(11) . . . . ?
C4 C3 C8 C9 175.9(7) . . . . ?
C2 C3 C8 C7 -177.7(7) . . . . ?
C4 C3 C8 C7 -1.7(11) . . . . ?
C7 C8 C9 C10 -178.2(8) . . . . ?
C3 C8 C9 C10 4.3(12) . . . . ?
C7 C8 C9 C16 7.7(12) . . . . ?
C3 C8 C9 C16 -169.7(7) . . . . ?
C8 C9 C10 C11 175.0(8) . . . . ?
C16 C9 C10 C11 -10.9(13) . . . . ?
C8 C9 C10 C15 -3.9(12) . . . . ?
C16 C9 C10 C15 170.2(7) . . . . ?
C9 C10 C11 C12 -179.4(10) . . . . ?
C15 C10 C11 C12 -0.4(14) . . . . ?
C10 C11 C12 C13 0.0(18) . . . . ?
C11 C12 C13 C14 -1.4(18) . . . . ?
C12 C13 C14 C15 3.3(17) . . . . ?
C3 C2 C15 C14 -176.9(8) . . . . ?
C1 C2 C15 C14 6.1(12) . . . . ?
C3 C2 C15 C10 5.2(12) . . . . ?
C1 C2 C15 C10 -171.8(7) . . . . ?
C13 C14 C15 C2 178.3(9) . . . . ?
C13 C14 C15 C10 -3.8(14) . . . . ?
C9 C10 C15 C2 -0.8(12) . . . . ?
C11 C10 C15 C2 -179.9(8) . . . . ?
C9 C10 C15 C14 -178.8(8) . . . . ?
C11 C10 C15 C14 2.2(12) . . . . ?
Cd1 O4 C16 O3 0.1(14) 4_566 . . . ?
Cd1 O4 C16 C9 179.1(5) 4_566 . . . ?
Cd2 O3 C16 O4 27.2(15) 2_646 . . . ?
Cd2 O3 C16 C9 -151.8(6) 2_646 . . . ?
C10 C9 C16 O4 -53.3(11) . . . . ?
C8 C9 C16 O4 120.9(8) . . . . ?
C10 C9 C16 O3 125.9(9) . . . . ?
C8 C9 C16 O3 -59.9(11) . . . . ?
C21 N1 C17 C18 -2.4(14) . . . . ?
Cd1 N1 C17 C18 -171.2(7) . . . . ?
N1 C17 C18 C19 1.7(16) . . . . ?
C17 C18 C19 C20 -0.1(15) . . . . ?
C17 C18 C19 C22 177.9(9) . . . . ?
C18 C19 C20 C21 -0.7(15) . . . . ?
C22 C19 C20 C21 -178.7(10) . . . . ?
C17 N1 C21 C20 1.5(14) . . . . ?
Cd1 N1 C21 C20 170.6(8) . . . . ?
C19 C20 C21 N1 0.0(16) . . . . ?
C18 C19 C22 C23 -96.7(11) . . . . ?
C20 C19 C22 C23 81.1(12) . . . . ?
C19 C22 C23 C24 -177.9(8) . . . . ?
C22 C23 C24 C27 61.5(12) . . . . ?
C29 N2 C25 C26 2.7(14) . . . . ?
Cd2 N2 C25 C26 -157.5(8) 4_465 . . . ?
N2 C25 C26 C27 -1.5(16) . . . . ?
C25 C26 C27 C28 -0.7(15) . . . . ?
C25 C26 C27 C24 176.9(9) . . . . ?
C23 C24 C27 C28 -129.3(10) . . . . ?
C23 C24 C27 C26 53.1(14) . . . . ?
C26 C27 C28 C29 1.5(14) . . . . ?
C24 C27 C28 C29 -176.1(9) . . . . ?
C25 N2 C29 C28 -1.9(14) . . . . ?
Cd2 N2 C29 C28 157.9(8) 4_465 . . . ?
C27 C28 C29 N2 -0.2(15) . . . . ?
Cd2 O5 C30 N3 166.6(7) . . . . ?
O5 C30 N3 C32 -2.6(16) . . . . ?
O5 C30 N3 C31 175.4(9) . . . . ?

loop_
_platon_squeeze_void_nr
_platon_squeeze_void_average_x
_platon_squeeze_void_average_y
_platon_squeeze_void_average_z
_platon_squeeze_void_volume
_platon_squeeze_void_count_electrons
1 0.005 0.000 0.500 392.9 -6.1
2 0.054 0.500 1.000 392.8 -6.8
